data_4075036
loop_
_publ_author_name
'Adams, Richard D.'
'Captain, Burjor'
'Zhu, Lei'

_publ_section_title
;
 A New Tris(diphenylstannylene)triosmium Carbonyl Cluster Complex and Its
 Reactions with Pt(PBut3)2and Pt(PPh3)4
;
_journal_issue 8
_journal_name_full Organometallics
_journal_page_first 2049
_journal_paper_doi 10.1021/om060002d
_journal_volume 25
_journal_year 2006
_chemical_formula_sum 'C29 H16 O11 Os3 Sn'
_chemical_formula_weight 1229.71
_chemical_name_systematic
; 
 ? 
;
_space_group_IT_number 2
_symmetry_cell_setting triclinic
_symmetry_space_group_name_Hall '-P 1'
_symmetry_space_group_name_H-M 'P -1'
_atom_sites_solution_hydrogens geom
_atom_sites_solution_primary direct
_atom_sites_solution_secondary difmap
_audit_creation_method SHELXL-97
_cell_angle_alpha 71.65
_cell_angle_beta 81.1030(10)
_cell_angle_gamma 85.3170(10)
_cell_formula_units_Z 4
_cell_length_a 9.0694(2)
_cell_length_b 16.4421(4)
_cell_length_c 23.2581(6)
_cell_measurement_reflns_used 5380
_cell_measurement_temperature 294(2)
_cell_measurement_theta_max 29.44
_cell_measurement_theta_min 2.49
_cell_volume 3250.27(14)
_computing_cell_refinement 'SAINT+  V6.2 (Bruker, 2001)'
_computing_data_collection 'SMART V5.625 (Bruker, 2001)'
_computing_data_reduction 'SAINT+  V6.2'
_computing_molecular_graphics 'SHELXTL V6.1 (Sheldrick, 1997)'
_computing_publication_material 'SHELXTL V6.1'
_computing_structure_refinement 'SHELXL-97 (Sheldrick, 1997)'
_computing_structure_solution 'SHELXS-97 (Sheldrick, 1990)'
_diffrn_ambient_temperature 294(2)
_diffrn_measured_fraction_theta_full 0.994
_diffrn_measured_fraction_theta_max 0.994
_diffrn_measurement_device_type 'Bruker SMART APEX CCD diffractometer'
_diffrn_measurement_method 'omega scans'
_diffrn_radiation_monochromator graphite
_diffrn_radiation_source 'fine-focus sealed tube'
_diffrn_radiation_type MoK\a
_diffrn_radiation_wavelength 0.71073
_diffrn_reflns_av_R_equivalents 0.0261
_diffrn_reflns_av_sigmaI/netI 0.0373
_diffrn_reflns_limit_h_max 12
_diffrn_reflns_limit_h_min -12
_diffrn_reflns_limit_k_max 21
_diffrn_reflns_limit_k_min -21
_diffrn_reflns_limit_l_max 31
_diffrn_reflns_limit_l_min -30
_diffrn_reflns_number 34645
_diffrn_reflns_theta_full 28.28
_diffrn_reflns_theta_max 28.28
_diffrn_reflns_theta_min 1.82
_diffrn_standards_decay_% <1
_exptl_absorpt_coefficient_mu 12.505
_exptl_absorpt_correction_T_max 1.000
_exptl_absorpt_correction_T_min 0.422
_exptl_absorpt_correction_type SADABS
_exptl_absorpt_process_details '(SADABS, Bruker, 1997)'
_exptl_crystal_colour yellow
_exptl_crystal_density_diffrn 2.513
_exptl_crystal_density_method 'not measured'
_exptl_crystal_description Plate
_exptl_crystal_F_000 2224
_exptl_crystal_size_max 0.25
_exptl_crystal_size_mid 0.18
_exptl_crystal_size_min 0.02
_refine_diff_density_max 1.999
_refine_diff_density_min -1.614
_refine_diff_density_rms 0.150
_refine_ls_extinction_method none
_refine_ls_goodness_of_fit_ref 1.007
_refine_ls_hydrogen_treatment mixed
_refine_ls_matrix_type full
_refine_ls_number_parameters 751
_refine_ls_number_reflns 16006
_refine_ls_number_restraints 0
_refine_ls_restrained_S_all 1.007
_refine_ls_R_factor_all 0.0489
_refine_ls_R_factor_gt 0.0322
_refine_ls_shift/su_max 0.003
_refine_ls_shift/su_mean 0.000
_refine_ls_structure_factor_coef Fsqd
_refine_ls_weighting_details 'calc w=1/[\s^2^(Fo^2^)+(0.0403P)^2^+2.0623P] where P=(Fo^2^+2Fc^2^)/3'
_refine_ls_weighting_scheme calc
_refine_ls_wR_factor_gt 0.0769
_refine_ls_wR_factor_ref 0.0856
_reflns_number_gt 11954
_reflns_number_total 16006
_reflns_threshold_expression >2sigma(I)
_cod_data_source_file om060002dsi20060209_030841.cif
_cod_data_source_block p-1
_cod_depositor_comments
;
The following automatic conversions were performed:

'_symmetry_cell_setting' value 'Triclinic' changed to 'triclinic'
according to /home/saulius/struct/CIF-dictionaries/cif_core.dic
dictionary named 'cif_core.dic' version 2.4.1 from 2010-06-29.

Automatic conversion script
Id: cif_fix_values 1715 2011-07-08 13:25:40Z adriana 
;
_cod_original_cell_volume 3250.31(14)
_cod_original_sg_symbol_H-M P-1
_cod_database_code 4075036

loop_
_symmetry_equiv_pos_as_xyz
'x, y, z'
'-x, -y, -z'

loop_
_atom_site_label
_atom_site_type_symbol
_atom_site_fract_x
_atom_site_fract_y
_atom_site_fract_z
_atom_site_U_iso_or_equiv
_atom_site_adp_type
_atom_site_occupancy
_atom_site_symmetry_multiplicity
_atom_site_calc_flag
_atom_site_refinement_flags
_atom_site_disorder_assembly
_atom_site_disorder_group
Os1 Os 0.65615(3) 0.608014(15) 0.687909(11) 0.04475(6) Uani 1 1 d . . .
Os2 Os 0.72034(3) 0.637049(16) 0.558343(12) 0.04868(7) Uani 1 1 d . . .
Os3 Os 0.42931(3) 0.569867(15) 0.618641(14) 0.05188(7) Uani 1 1 d . . .
Os4 Os 0.64589(2) 0.007540(14) 0.721824(10) 0.03790(6) Uani 1 1 d . A .
Os5 Os 0.94379(2) 0.074205(15) 0.654474(11) 0.04386(6) Uani 1 1 d . . .
Os6 Os 0.71658(2) 0.036464(14) 0.592035(10) 0.04077(6) Uani 1 1 d . . .
Sn1 Sn 0.51905(5) 0.55803(3) 0.80418(2) 0.06345(13) Uani 1 1 d . . .
Sn2 Sn 0.60699(4) -0.00247(3) 0.841530(18) 0.04245(9) Uani 1 1 d . . .
O11 O 0.8048(6) 0.4270(3) 0.7216(3) 0.0859(18) Uani 1 1 d . . .
O12 O 0.9428(6) 0.6671(4) 0.7094(3) 0.0816(16) Uani 1 1 d . . .
O13 O 0.5140(6) 0.7855(3) 0.6836(2) 0.0663(13) Uani 1 1 d . . .
O21 O 0.8723(7) 0.4572(4) 0.5829(3) 0.095(2) Uani 1 1 d . . .
O22 O 1.0290(6) 0.7023(4) 0.5492(4) 0.107(2) Uani 1 1 d . . .
O23 O 0.7201(9) 0.6479(5) 0.4260(3) 0.117(2) Uani 1 1 d . . .
O24 O 0.5775(6) 0.8175(3) 0.5425(2) 0.0696(14) Uani 1 1 d . . .
O31 O 0.5647(7) 0.3850(3) 0.6473(3) 0.096(2) Uani 1 1 d . . .
O32 O 0.3686(8) 0.5764(4) 0.4919(3) 0.106(2) Uani 1 1 d . . .
O33 O 0.1290(7) 0.4953(5) 0.6840(4) 0.128(3) Uani 1 1 d . . .
O34 O 0.2836(6) 0.7496(3) 0.6054(3) 0.0871(18) Uani 1 1 d . . .
O41 O 0.7590(6) -0.1807(3) 0.7617(2) 0.0693(14) Uani 1 1 d . A .
O42 O 0.3384(5) -0.0535(4) 0.7260(3) 0.0794(16) Uani 1 1 d . A .
O43 O 0.5078(7) 0.1875(3) 0.7099(3) 0.0807(16) Uani 1 1 d . A .
O51 O 1.0745(6) -0.1117(3) 0.6832(3) 0.0697(14) Uani 1 1 d . . .
O52 O 1.1697(7) 0.1260(4) 0.7195(3) 0.104(2) Uani 1 1 d . . .
O53 O 1.1319(6) 0.1209(4) 0.5297(3) 0.0871(17) Uani 1 1 d . . .
O54 O 0.8194(7) 0.2602(4) 0.6289(4) 0.105(2) Uani 1 1 d . . .
O61 O 0.8332(5) -0.1513(3) 0.6223(2) 0.0588(12) Uani 1 1 d . . .
O62 O 0.8710(6) 0.0762(3) 0.4613(2) 0.0693(13) Uani 1 1 d . . .
O63 O 0.4158(6) -0.0166(4) 0.5768(3) 0.0903(18) Uani 1 1 d . . .
O64 O 0.5813(8) 0.2194(4) 0.5683(3) 0.100(2) Uani 1 1 d . . .
C11 C 0.7461(7) 0.4930(4) 0.7077(3) 0.0578(17) Uani 1 1 d . . .
C12 C 0.8336(8) 0.6447(4) 0.7024(4) 0.0610(18) Uani 1 1 d . . .
C13 C 0.5656(7) 0.7203(4) 0.6833(3) 0.0457(13) Uani 1 1 d . . .
C21 C 0.8101(8) 0.5220(5) 0.5761(4) 0.0649(19) Uani 1 1 d . . .
C22 C 0.9110(8) 0.6786(5) 0.5521(4) 0.072(2) Uani 1 1 d . . .
C23 C 0.7140(9) 0.6430(5) 0.4761(4) 0.076(2) Uani 1 1 d . . .
C24 C 0.6266(7) 0.7502(4) 0.5504(3) 0.0540(15) Uani 1 1 d . . .
C31 C 0.5181(8) 0.4533(4) 0.6351(4) 0.066(2) Uani 1 1 d . . .
C32 C 0.3926(9) 0.5740(5) 0.5397(4) 0.074(2) Uani 1 1 d . . .
C33 C 0.2418(8) 0.5223(5) 0.6627(5) 0.082(3) Uani 1 1 d . . .
C34 C 0.3415(7) 0.6858(4) 0.6085(3) 0.0591(17) Uani 1 1 d . . .
C41 C 0.7209(7) -0.1105(4) 0.7458(3) 0.0485(14) Uani 1 1 d . . .
C42 C 0.4533(7) -0.0313(4) 0.7258(3) 0.0533(15) Uani 1 1 d . . .
C43 C 0.5617(7) 0.1224(4) 0.7127(3) 0.0499(14) Uani 1 1 d . . .
C51 C 1.0234(6) -0.0457(4) 0.6724(3) 0.0476(14) Uani 1 1 d . . .
C52 C 1.0837(8) 0.1027(5) 0.6984(4) 0.069(2) Uani 1 1 d . . .
C53 C 1.0607(7) 0.1029(5) 0.5768(3) 0.0614(17) Uani 1 1 d . . .
C54 C 0.8599(8) 0.1907(4) 0.6380(4) 0.0638(18) Uani 1 1 d . . .
C61 C 0.7917(6) -0.0823(4) 0.6125(3) 0.0439(13) Uani 1 1 d . . .
C62 C 0.8154(7) 0.0617(4) 0.5101(3) 0.0537(15) Uani 1 1 d . . .
C63 C 0.5273(8) 0.0014(5) 0.5827(3) 0.0582(17) Uani 1 1 d . . .
C64 C 0.6335(8) 0.1532(4) 0.5788(3) 0.0600(17) Uani 1 1 d . . .
C71 C 0.6633(10) 0.5187(6) 0.8737(3) 0.077(2) Uani 1 1 d . . .
C72 C 0.7918(12) 0.5560(8) 0.8706(4) 0.121(4) Uani 1 1 d . . .
H72 H 0.8227 0.6008 0.8357 0.145 Uiso 1 1 calc R . .
C73 C 0.8804(17) 0.5304(12) 0.9172(7) 0.169(7) Uani 1 1 d . . .
H73 H 0.9694 0.5570 0.9137 0.203 Uiso 1 1 calc R . .
C74 C 0.835(3) 0.4666(15) 0.9672(10) 0.215(12) Uani 1 1 d . . .
H74 H 0.8876 0.4515 1.0004 0.258 Uiso 1 1 calc R . .
C75 C 0.716(4) 0.4254(12) 0.9697(8) 0.264(16) Uani 1 1 d . . .
H75 H 0.6934 0.3770 1.0031 0.317 Uiso 1 1 calc R . .
C76 C 0.6178(19) 0.4503(7) 0.9242(5) 0.160(6) Uani 1 1 d . . .
H76 H 0.5297 0.4226 0.9282 0.192 Uiso 1 1 calc R . .
C77 C 0.3841(9) 0.4511(5) 0.8163(4) 0.077(2) Uani 1 1 d . . .
C78 C 0.4418(11) 0.3770(6) 0.8058(5) 0.115(4) Uani 1 1 d . . .
H78 H 0.5442 0.3724 0.7942 0.138 Uiso 1 1 calc R . .
C79 C 0.3563(16) 0.3089(6) 0.8115(6) 0.134(5) Uani 1 1 d . . .
H79 H 0.4012 0.2585 0.8060 0.161 Uiso 1 1 calc R . .
C80 C 0.2071(15) 0.3156(7) 0.8252(6) 0.124(4) Uani 1 1 d . . .
H80 H 0.1482 0.2712 0.8266 0.149 Uiso 1 1 calc R . .
C81 C 0.1425(12) 0.3868(7) 0.8370(6) 0.132(5) Uani 1 1 d . . .
H81 H 0.0397 0.3904 0.8482 0.159 Uiso 1 1 calc R . .
C82 C 0.2300(10) 0.4542(5) 0.8324(5) 0.103(3) Uani 1 1 d . . .
H82 H 0.1845 0.5030 0.8403 0.124 Uiso 1 1 calc R . .
C83 C 0.3676(8) 0.6559(4) 0.8245(3) 0.0629(18) Uani 1 1 d . . .
C84 C 0.4001(12) 0.6962(6) 0.8644(5) 0.099(3) Uani 1 1 d . . .
H84 H 0.4890 0.6824 0.8811 0.119 Uiso 1 1 calc R . .
C85 C 0.3023(17) 0.7566(7) 0.8796(6) 0.137(5) Uani 1 1 d . . .
H85 H 0.3238 0.7829 0.9072 0.165 Uiso 1 1 calc R . .
C86 C 0.1737(17) 0.7781(8) 0.8541(7) 0.145(5) Uani 1 1 d . . .
H86 H 0.1087 0.8200 0.8639 0.174 Uiso 1 1 calc R . .
C87 C 0.1388(11) 0.7394(6) 0.8146(5) 0.102(3) Uani 1 1 d . . .
H87 H 0.0495 0.7531 0.7982 0.122 Uiso 1 1 calc R . .
C88 C 0.2379(9) 0.6797(5) 0.7997(4) 0.076(2) Uani 1 1 d . . .
H88 H 0.2162 0.6544 0.7716 0.091 Uiso 1 1 calc R . .
C91 C 0.6828(9) -0.1139(5) 0.9074(4) 0.075(2) Uiso 0.50 1 d P A 1
C92 C 0.7508(18) -0.1753(11) 0.9038(8) 0.171(6) Uiso 0.50 1 d P A 1
H92 H 0.7792 -0.1778 0.8642 0.205 Uiso 0.50 1 calc PR A 1
C93 C 0.7988(17) -0.2496(9) 0.9522(7) 0.143(5) Uiso 0.50 1 d P A 1
H93 H 0.8953 -0.2735 0.9507 0.171 Uiso 0.50 1 calc PR A 1
C94 C 0.717(2) -0.2728(12) 0.9876(9) 0.082(5) Uiso 0.50 1 d P A 1
H94 H 0.7334 -0.3273 1.0141 0.098 Uiso 0.50 1 calc PR A 1
C95 C 0.5903(19) -0.2332(11) 0.9995(8) 0.081(5) Uiso 0.50 1 d P A 1
H95 H 0.5266 -0.2546 1.0358 0.097 Uiso 0.50 1 calc PR A 1
C96 C 0.5555(17) -0.1577(9) 0.9553(7) 0.069(4) Uiso 0.50 1 d P A 1
H96 H 0.4583 -0.1348 0.9549 0.083 Uiso 0.50 1 calc PR A 1
C101 C 0.6828(9) -0.1139(5) 0.9074(4) 0.075(2) Uiso 0.50 1 d P A 2
C102 C 0.7508(18) -0.1753(11) 0.9038(8) 0.171(6) Uiso 0.50 1 d P A 2
H102 H 0.7792 -0.1778 0.8642 0.205 Uiso 0.50 1 calc PR A 2
C103 C 0.7988(17) -0.2496(9) 0.9522(7) 0.143(5) Uiso 0.50 1 d P A 2
H103 H 0.8346 -0.2996 0.9434 0.171 Uiso 0.50 1 calc PR A 2
C104 C 0.7913(18) -0.2457(11) 1.0054(8) 0.078(4) Uiso 0.50 1 d P A 2
H104 H 0.7807 -0.2934 1.0400 0.093 Uiso 0.50 1 calc PR A 2
C105 C 0.8004(19) -0.1628(11) 1.0073(9) 0.088(5) Uiso 0.50 1 d P A 2
H105 H 0.8351 -0.1522 1.0398 0.106 Uiso 0.50 1 calc PR A 2
C106 C 0.7554(16) -0.0961(10) 0.9585(7) 0.069(4) Uiso 0.50 1 d P A 2
H106 H 0.7691 -0.0397 0.9564 0.083 Uiso 0.50 1 calc PR A 2
C111 C 0.6957(8) 0.1026(5) 0.8593(3) 0.0641(18) Uiso 0.50 1 d P A 3
C112 C 0.7770(9) 0.1660(5) 0.8190(4) 0.080(2) Uiso 0.50 1 d P A 3
H112 H 0.7998 0.1655 0.7788 0.096 Uiso 0.50 1 calc PR A 3
C113 C 0.8283(10) 0.2323(6) 0.8348(4) 0.084(2) Uiso 0.50 1 d P A 3
H113 H 0.8614 0.2833 0.8061 0.101 Uiso 0.50 1 calc PR A 3
C114 C 0.8258(17) 0.2150(10) 0.9001(7) 0.069(4) Uiso 0.50 1 d P A 3
H114 H 0.8479 0.2597 0.9135 0.083 Uiso 0.50 1 calc PR A 3
C115 C 0.7933(15) 0.1379(9) 0.9436(7) 0.061(3) Uiso 0.50 1 d P A 3
H115 H 0.8115 0.1267 0.9837 0.074 Uiso 0.50 1 calc PR A 3
C116 C 0.7304(13) 0.0758(8) 0.9243(6) 0.052(3) Uiso 0.50 1 d P A 3
H116 H 0.7114 0.0210 0.9508 0.063 Uiso 0.50 1 calc PR A 3
C121 C 0.6957(8) 0.1026(5) 0.8593(3) 0.0641(18) Uiso 0.50 1 d P A 4
C122 C 0.7770(9) 0.1660(5) 0.8190(4) 0.080(2) Uiso 0.50 1 d P A 4
H122 H 0.7998 0.1655 0.7788 0.096 Uiso 0.50 1 calc PR A 4
C123 C 0.8283(10) 0.2323(6) 0.8348(4) 0.084(2) Uiso 0.50 1 d P A 4
H123 H 0.9204 0.2545 0.8153 0.101 Uiso 0.50 1 calc PR A 4
C124 C 0.7669(18) 0.2597(11) 0.8687(8) 0.074(4) Uiso 0.50 1 d P A 4
H124 H 0.7981 0.3099 0.8726 0.089 Uiso 0.50 1 calc PR A 4
C125 C 0.642(2) 0.2199(11) 0.9060(8) 0.086(5) Uiso 0.50 1 d P A 4
H125 H 0.5874 0.2429 0.9348 0.103 Uiso 0.50 1 calc PR A 4
C126 C 0.6009(17) 0.1444(10) 0.8987(7) 0.071(4) Uiso 0.50 1 d P A 4
H126 H 0.5112 0.1203 0.9196 0.085 Uiso 0.50 1 calc PR A 4
C131 C 0.3746(9) 0.0066(5) 0.8760(4) 0.073(2) Uiso 0.50 1 d P A 5
C132 C 0.2741(15) 0.0437(9) 0.8499(7) 0.057(3) Uiso 0.50 1 d P A 5
H132 H 0.2921 0.0878 0.8133 0.069 Uiso 0.50 1 calc PR A 5
C133 C 0.1143(11) 0.0170(6) 0.8782(5) 0.097(3) Uiso 0.50 1 d P A 5
H133 H 0.0380 0.0405 0.8548 0.117 Uiso 0.50 1 calc PR A 5
C134 C 0.0811(16) -0.0311(9) 0.9274(7) 0.062(3) Uiso 0.50 1 d P A 5
H134 H -0.0181 -0.0334 0.9454 0.075 Uiso 0.50 1 calc PR A 5
C135 C 0.1864(16) -0.0833(9) 0.9582(7) 0.068(4) Uiso 0.50 1 d P A 5
H135 H 0.1579 -0.1250 0.9952 0.081 Uiso 0.50 1 calc PR A 5
C136 C 0.3377(15) -0.0742(9) 0.9343(6) 0.060(3) Uiso 0.50 1 d P A 5
H136 H 0.4115 -0.1129 0.9514 0.072 Uiso 0.50 1 calc PR A 5
C141 C 0.3746(9) 0.0066(5) 0.8760(4) 0.073(2) Uiso 0.50 1 d P A 6
C142 C 0.2549(14) -0.0163(9) 0.8602(6) 0.054(3) Uiso 0.50 1 d P A 6
H142 H 0.2635 -0.0543 0.8374 0.065 Uiso 0.50 1 calc PR A 6
C143 C 0.1143(11) 0.0170(6) 0.8782(5) 0.097(3) Uiso 0.50 1 d P A 6
H143 H 0.0382 0.0059 0.8594 0.117 Uiso 0.50 1 calc PR A 6
C144 C 0.0741(18) 0.0565(10) 0.9126(7) 0.072(4) Uiso 0.50 1 d P A 6
H144 H -0.0255 0.0605 0.9290 0.086 Uiso 0.50 1 calc PR A 6
C145 C 0.1822(16) 0.0951(9) 0.9262(7) 0.068(4) Uiso 0.50 1 d P A 6
H145 H 0.1579 0.1323 0.9495 0.081 Uiso 0.50 1 calc PR A 6
C146 C 0.3326(14) 0.0794(8) 0.9053(6) 0.053(3) Uiso 0.50 1 d P A 6
H146 H 0.4066 0.1126 0.9091 0.064 Uiso 0.50 1 calc PR A 6
H1 H 0.474(7) 0.568(4) 0.694(3) 0.063(18) Uiso 1 1 d . . .
H2 H 0.822(10) 0.028(6) 0.733(4) 0.14(3) Uiso 1 1 d . . .

loop_
_atom_site_aniso_label
_atom_site_aniso_U_11
_atom_site_aniso_U_22
_atom_site_aniso_U_33
_atom_site_aniso_U_23
_atom_site_aniso_U_13
_atom_site_aniso_U_12
Os1 0.04196(12) 0.04242(12) 0.04726(14) -0.00640(10) -0.01219(10) -0.00471(9)
Os2 0.04956(14) 0.04695(13) 0.05044(15) -0.01306(11) -0.01227(11) -0.00412(10)
Os3 0.04452(13) 0.04146(13) 0.07237(18) -0.01470(12) -0.02010(12) -0.00506(10)
Os4 0.03635(11) 0.04181(12) 0.03529(12) -0.01214(9) -0.00298(9) -0.00233(9)
Os5 0.03821(12) 0.04552(13) 0.04565(14) -0.00998(10) -0.00406(10) -0.00829(9)
Os6 0.04250(12) 0.04383(12) 0.03439(12) -0.00923(9) -0.00737(9) 0.00049(9)
Sn1 0.0536(3) 0.0653(3) 0.0546(3) 0.0030(2) -0.0049(2) 0.0028(2)
Sn2 0.0421(2) 0.0480(2) 0.0372(2) -0.01406(17) -0.00210(16) -0.00356(16)
O11 0.076(4) 0.055(3) 0.107(5) 0.001(3) -0.016(3) 0.011(3)
O12 0.061(3) 0.091(4) 0.101(4) -0.029(3) -0.034(3) -0.011(3)
O13 0.073(3) 0.051(3) 0.075(4) -0.022(3) -0.005(3) -0.003(2)
O21 0.083(4) 0.065(3) 0.132(6) -0.027(4) -0.014(4) 0.014(3)
O22 0.063(3) 0.113(5) 0.145(6) -0.030(4) -0.022(4) -0.029(3)
O23 0.155(7) 0.142(6) 0.058(4) -0.044(4) -0.018(4) 0.029(5)
O24 0.079(3) 0.047(3) 0.072(3) -0.005(2) -0.004(3) -0.001(2)
O31 0.098(4) 0.044(3) 0.146(6) -0.025(3) -0.037(4) 0.006(3)
O32 0.126(5) 0.103(5) 0.114(5) -0.048(4) -0.069(5) 0.006(4)
O33 0.063(4) 0.117(5) 0.192(8) -0.030(5) 0.000(4) -0.033(4)
O34 0.068(3) 0.055(3) 0.144(6) -0.032(3) -0.040(4) 0.013(3)
O41 0.088(4) 0.047(3) 0.064(3) -0.009(2) -0.006(3) 0.007(2)
O42 0.051(3) 0.102(4) 0.093(4) -0.037(3) -0.011(3) -0.020(3)
O43 0.096(4) 0.054(3) 0.087(4) -0.022(3) -0.007(3) 0.015(3)
O51 0.063(3) 0.061(3) 0.083(4) -0.018(3) -0.020(3) 0.010(2)
O52 0.084(4) 0.130(5) 0.114(5) -0.040(4) -0.037(4) -0.035(4)
O53 0.078(4) 0.093(4) 0.071(4) -0.010(3) 0.024(3) -0.020(3)
O54 0.103(5) 0.049(3) 0.153(7) -0.025(4) -0.002(4) 0.001(3)
O61 0.068(3) 0.045(2) 0.062(3) -0.015(2) -0.008(2) -0.001(2)
O62 0.075(3) 0.081(3) 0.041(3) -0.008(2) 0.002(2) -0.002(3)
O63 0.058(3) 0.123(5) 0.095(4) -0.028(4) -0.029(3) -0.014(3)
O64 0.134(5) 0.071(4) 0.096(5) -0.025(3) -0.049(4) 0.046(4)
C11 0.055(4) 0.054(4) 0.059(4) -0.006(3) -0.015(3) -0.001(3)
C12 0.054(4) 0.060(4) 0.074(5) -0.019(4) -0.027(4) 0.002(3)
C13 0.046(3) 0.045(3) 0.045(3) -0.008(3) -0.012(3) -0.009(3)
C21 0.059(4) 0.056(4) 0.080(5) -0.019(4) -0.012(4) -0.002(3)
C22 0.056(4) 0.075(5) 0.082(6) -0.016(4) -0.009(4) -0.011(4)
C23 0.086(6) 0.083(5) 0.063(5) -0.029(4) -0.015(4) 0.012(4)
C24 0.060(4) 0.050(4) 0.048(4) -0.009(3) -0.008(3) -0.006(3)
C31 0.062(4) 0.048(4) 0.094(6) -0.022(4) -0.029(4) -0.008(3)
C32 0.077(5) 0.059(4) 0.098(7) -0.030(4) -0.038(5) 0.000(4)
C33 0.046(4) 0.064(5) 0.132(8) -0.021(5) -0.012(4) -0.012(3)
C34 0.050(4) 0.054(4) 0.076(5) -0.017(4) -0.023(3) -0.005(3)
C41 0.046(3) 0.053(4) 0.043(3) -0.013(3) 0.001(3) -0.009(3)
C42 0.045(3) 0.063(4) 0.052(4) -0.017(3) -0.008(3) -0.004(3)
C43 0.053(3) 0.046(3) 0.045(4) -0.008(3) -0.004(3) 0.005(3)
C51 0.038(3) 0.057(4) 0.048(4) -0.014(3) -0.009(3) -0.007(3)
C52 0.052(4) 0.083(5) 0.075(5) -0.021(4) -0.014(4) -0.015(4)
C53 0.049(4) 0.066(4) 0.063(5) -0.013(4) 0.001(3) -0.008(3)
C54 0.060(4) 0.050(4) 0.079(5) -0.017(4) 0.001(4) -0.012(3)
C61 0.048(3) 0.046(3) 0.036(3) -0.010(3) -0.006(3) -0.007(3)
C62 0.055(4) 0.059(4) 0.047(4) -0.018(3) -0.009(3) 0.004(3)
C63 0.051(4) 0.072(4) 0.049(4) -0.014(3) -0.010(3) -0.001(3)
C64 0.072(4) 0.056(4) 0.050(4) -0.010(3) -0.023(3) 0.014(3)
C71 0.080(5) 0.093(6) 0.048(4) -0.009(4) -0.015(4) 0.025(5)
C72 0.092(7) 0.201(12) 0.058(6) -0.018(7) -0.027(5) 0.004(8)
C73 0.144(12) 0.27(2) 0.111(11) -0.073(12) -0.075(10) 0.048(13)
C74 0.30(3) 0.23(3) 0.137(16) -0.062(17) -0.154(19) 0.08(2)
C75 0.54(5) 0.148(15) 0.104(12) 0.017(10) -0.17(2) 0.00(2)
C76 0.289(19) 0.112(9) 0.070(7) 0.001(7) -0.064(10) 0.000(10)
C77 0.068(5) 0.064(5) 0.077(6) 0.000(4) 0.012(4) -0.005(4)
C78 0.091(7) 0.062(5) 0.160(11) -0.018(6) 0.046(7) -0.011(5)
C79 0.170(12) 0.062(6) 0.138(11) -0.015(6) 0.048(9) -0.011(7)
C80 0.131(10) 0.082(7) 0.136(11) -0.011(7) 0.014(8) -0.027(7)
C81 0.087(7) 0.089(7) 0.194(14) -0.009(8) 0.001(8) -0.028(6)
C82 0.077(6) 0.060(5) 0.152(10) -0.011(5) 0.009(6) -0.014(4)
C83 0.057(4) 0.063(4) 0.059(4) -0.003(3) -0.010(3) -0.005(3)
C84 0.113(7) 0.067(5) 0.118(8) -0.013(5) -0.056(7) -0.002(5)
C85 0.213(14) 0.082(7) 0.145(11) -0.055(7) -0.081(11) 0.025(8)
C86 0.181(13) 0.103(9) 0.148(12) -0.040(8) -0.048(10) 0.070(9)
C87 0.085(6) 0.096(7) 0.117(9) -0.023(6) -0.031(6) 0.034(5)
C88 0.076(5) 0.073(5) 0.078(6) -0.016(4) -0.023(4) 0.003(4)

loop_
_atom_type_symbol
_atom_type_description
_atom_type_scat_dispersion_real
_atom_type_scat_dispersion_imag
_atom_type_scat_source
C C 0.0033 0.0016 'International Tables Vol C Tables 4.2.6.8 and 6.1.1.4'
H H 0.0000 0.0000 'International Tables Vol C Tables 4.2.6.8 and 6.1.1.4'
O O 0.0106 0.0060 'International Tables Vol C Tables 4.2.6.8 and 6.1.1.4'
Sn Sn -0.6537 1.4246 'International Tables Vol C Tables 4.2.6.8 and 6.1.1.4'
Os Os -1.2165 7.6030 'International Tables Vol C Tables 4.2.6.8 and 6.1.1.4'

loop_
_geom_angle_atom_site_label_1
_geom_angle_atom_site_label_2
_geom_angle_atom_site_label_3
_geom_angle
C12 Os1 C13 89.0(3)
C12 Os1 C11 87.4(3)
C13 Os1 C11 169.9(3)
C12 Os1 Sn1 98.2(2)
C13 Os1 Sn1 86.06(18)
C11 Os1 Sn1 85.1(2)
C12 Os1 Os2 100.0(2)
C13 Os1 Os2 96.33(18)
C11 Os1 Os2 93.6(2)
Sn1 Os1 Os2 161.641(16)
C12 Os1 Os3 159.4(2)
C13 Os1 Os3 92.38(17)
C11 Os1 Os3 94.3(2)
Sn1 Os1 Os3 102.431(15)
Os2 Os1 Os3 59.349(9)
C12 Os1 H1 166(2)
C13 Os1 H1 89.5(19)
C11 Os1 H1 91.7(19)
Sn1 Os1 H1 68(2)
Os2 Os1 H1 94(2)
Os3 Os1 H1 35(2)
C22 Os2 C23 100.9(4)
C22 Os2 C21 88.4(3)
C23 Os2 C21 91.6(3)
C22 Os2 C24 91.8(3)
C23 Os2 C24 94.7(3)
C21 Os2 C24 173.6(3)
C22 Os2 Os1 94.1(3)
C23 Os2 Os1 165.0(3)
C21 Os2 Os1 87.7(2)
C24 Os2 Os1 85.83(19)
C22 Os2 Os3 156.8(3)
C23 Os2 Os3 102.3(3)
C21 Os2 Os3 91.2(2)
C24 Os2 Os3 86.13(19)
Os1 Os2 Os3 62.787(9)
C32 Os3 C33 97.1(4)
C32 Os3 C31 92.7(3)
C33 Os3 C31 89.3(3)
C32 Os3 C34 91.5(3)
C33 Os3 C34 89.7(3)
C31 Os3 C34 175.8(3)
C32 Os3 Os2 85.8(3)
C33 Os3 Os2 176.8(3)
C31 Os3 Os2 89.1(2)
C34 Os3 Os2 91.7(2)
C32 Os3 Os1 143.6(3)
C33 Os3 Os1 119.3(3)
C31 Os3 Os1 87.9(2)
C34 Os3 Os1 89.01(18)
Os2 Os3 Os1 57.865(8)
C32 Os3 H1 177.2(19)
C33 Os3 H1 85.7(19)
C31 Os3 H1 87.2(18)
C34 Os3 H1 88.6(18)
Os2 Os3 H1 91.4(19)
Os1 Os3 H1 33.6(19)
C42 Os4 C43 89.6(3)
C42 Os4 C41 89.4(3)
C43 Os4 C41 170.2(3)
C42 Os4 Sn2 93.4(2)
C43 Os4 Sn2 82.63(19)
C41 Os4 Sn2 87.71(18)
C42 Os4 Os6 93.8(2)
C43 Os4 Os6 93.83(19)
C41 Os4 Os6 95.94(18)
Sn2 Os4 Os6 171.991(13)
C42 Os4 Os5 152.9(2)
C43 Os4 Os5 92.17(19)
C41 Os4 Os5 93.07(17)
Sn2 Os4 Os5 113.707(12)
Os6 Os4 Os5 59.085(8)
C42 Os4 H2 168(3)
C43 Os4 H2 96(3)
C41 Os4 H2 83(3)
Sn2 Os4 H2 77(3)
Os6 Os4 H2 96(3)
Os5 Os4 H2 37(3)
C53 Os5 C52 97.8(3)
C53 Os5 C54 91.1(3)
C52 Os5 C54 88.9(3)
C53 Os5 C51 90.2(3)
C52 Os5 C51 92.0(3)
C54 Os5 C51 178.3(3)
C53 Os5 Os6 84.9(2)
C52 Os5 Os6 176.3(2)
C54 Os5 Os6 88.5(2)
C51 Os5 Os6 90.51(17)
C53 Os5 Os4 143.1(2)
C52 Os5 Os4 119.0(2)
C54 Os5 Os4 89.5(2)
C51 Os5 Os4 88.87(17)
Os6 Os5 Os4 58.267(8)
C53 Os5 H2 171(3)
C52 Os5 H2 87(3)
C54 Os5 H2 96(3)
C51 Os5 H2 82(3)
Os6 Os5 H2 91(3)
Os4 Os5 H2 33(3)
C62 Os6 C63 100.5(3)
C62 Os6 C61 91.9(3)
C63 Os6 C61 90.1(3)
C62 Os6 C64 93.0(3)
C63 Os6 C64 89.2(3)
C61 Os6 C64 175.1(3)
C62 Os6 Os4 164.4(2)
C63 Os6 Os4 95.0(2)
C61 Os6 Os4 86.44(17)
C64 Os6 Os4 88.8(2)
C62 Os6 Os5 101.9(2)
C63 Os6 Os5 157.6(2)
C61 Os6 Os5 89.05(17)
C64 Os6 Os5 89.7(2)
Os4 Os6 Os5 62.648(8)
C77 Sn1 C71 106.8(3)
C77 Sn1 C83 105.7(3)
C71 Sn1 C83 107.1(3)
C77 Sn1 Os1 108.7(2)
C71 Sn1 Os1 115.9(2)
C83 Sn1 Os1 112.07(19)
C91 Sn2 C111 104.9(3)
C91 Sn2 C131 102.3(3)
C111 Sn2 C131 102.2(3)
C91 Sn2 Os4 120.2(2)
C111 Sn2 Os4 113.8(2)
C131 Sn2 Os4 111.3(2)
O11 C11 Os1 175.4(7)
O12 C12 Os1 178.0(7)
O13 C13 Os1 176.5(6)
O21 C21 Os2 174.4(7)
O22 C22 Os2 178.4(8)
O23 C23 Os2 175.3(9)
O24 C24 Os2 175.9(6)
O31 C31 Os3 176.5(8)
O32 C32 Os3 179.2(8)
O33 C33 Os3 174.4(10)
O34 C34 Os3 175.4(7)
O41 C41 Os4 176.8(6)
O42 C42 Os4 177.6(7)
O43 C43 Os4 176.6(6)
O51 C51 Os5 176.5(5)
O52 C52 Os5 173.4(7)
O53 C53 Os5 179.4(7)
O54 C54 Os5 175.6(7)
O61 C61 Os6 177.2(5)
O62 C62 Os6 178.5(6)
O63 C63 Os6 178.0(7)
O64 C64 Os6 175.4(7)
C72 C71 C76 119.6(10)
C72 C71 Sn1 124.1(7)
C76 C71 Sn1 116.3(9)
C71 C72 C73 122.6(13)
C71 C72 H72 118.7
C73 C72 H72 118.7
C74 C73 C72 118.2(17)
C74 C73 H73 120.9
C72 C73 H73 120.9
C75 C74 C73 120.4(17)
C75 C74 H74 119.8
C73 C74 H74 119.8
C74 C75 C76 124(2)
C74 C75 H75 118.2
C76 C75 H75 118.2
C71 C76 C75 115.2(16)
C71 C76 H76 122.4
C75 C76 H76 122.4
C78 C77 C82 115.2(8)
C78 C77 Sn1 122.5(6)
C82 C77 Sn1 122.2(6)
C77 C78 C79 123.3(10)
C77 C78 H78 118.3
C79 C78 H78 118.3
C80 C79 C78 119.5(11)
C80 C79 H79 120.2
C78 C79 H79 120.2
C79 C80 C81 120.2(11)
C79 C80 H80 119.9
C81 C80 H80 119.9
C80 C81 C82 119.6(11)
C80 C81 H81 120.2
C82 C81 H81 120.2
C81 C82 C77 122.0(10)
C81 C82 H82 119.0
C77 C82 H82 119.0
C88 C83 C84 118.0(8)
C88 C83 Sn1 122.5(6)
C84 C83 Sn1 119.6(6)
C85 C84 C83 120.3(9)
C85 C84 H84 119.8
C83 C84 H84 119.8
C86 C85 C84 119.8(11)
C86 C85 H85 120.1
C84 C85 H85 120.1
C87 C86 C85 121.0(11)
C87 C86 H86 119.5
C85 C86 H86 119.5
C86 C87 C88 118.4(10)
C86 C87 H87 120.8
C88 C87 H87 120.8
C83 C88 C87 122.4(9)
C83 C88 H88 118.8
C87 C88 H88 118.8
C92 C91 C96 97.6(11)
C92 C91 Sn2 133.4(11)
C96 C91 Sn2 112.1(7)
C91 C92 C93 129.7(16)
C91 C92 H92 115.1
C93 C92 H92 115.1
C94 C93 C92 113.8(19)
C94 C93 H93 123.1
C92 C93 H93 123.1
C93 C94 C95 126(2)
C93 C94 H94 116.8
C95 C94 H94 116.8
C94 C95 C96 116.8(18)
C94 C95 H95 121.6
C96 C95 H95 121.6
C95 C96 C91 117.4(13)
C95 C96 H96 121.3
C91 C96 H96 121.3
C105 C104 H104 123.5
C104 C105 C106 117.1(17)
C104 C105 H105 121.4
C106 C105 H105 121.4
C105 C106 H106 119.3
C112 C111 C116 116.0(8)
C112 C111 Sn2 127.1(6)
C116 C111 Sn2 110.1(6)
C111 C112 C113 122.9(8)
C111 C112 H112 118.5
C113 C112 H112 118.5
C112 C113 C114 114.0(10)
C112 C113 H113 123.0
C114 C113 H113 123.0
C115 C114 C113 125.1(14)
C115 C114 H114 117.4
C113 C114 H114 117.4
C114 C115 C116 116.7(14)
C114 C115 H115 121.6
C116 C115 H115 121.6
C115 C116 C111 117.5(11)
C115 C116 H116 121.3
C111 C116 H116 121.3
C125 C124 H124 119.9
C124 C125 C126 117.7(17)
C124 C125 H125 121.1
C126 C125 H125 121.1
C125 C126 H126 119.4
C132 C131 C136 118.2(11)
C132 C131 Sn2 129.3(9)
C136 C131 Sn2 108.2(6)
C131 C132 C133 118.4(12)
C131 C132 H132 120.8
C133 C132 H132 120.8
C134 C133 C132 124.8(12)
C134 C133 H133 117.6
C132 C133 H133 117.6
C133 C134 C135 120.7(15)
C133 C134 H134 119.6
C135 C134 H134 119.6
C134 C135 C136 120.0(15)
C134 C135 H135 120.0
C136 C135 H135 120.0
C135 C136 C131 115.4(12)
C135 C136 H136 122.3
C131 C136 H136 122.3
C145 C144 H144 122.4
C144 C145 C146 119.9(15)
C144 C145 H145 120.0
C146 C145 H145 120.0
C145 C146 H146 120.1

loop_
_geom_bond_atom_site_label_1
_geom_bond_atom_site_label_2
_geom_bond_distance
Os1 C12 1.877(7)
Os1 C13 1.937(6)
Os1 C11 1.942(7)
Os1 Sn1 2.6949(6)
Os1 Os2 2.8714(4)
Os1 Os3 3.0155(3)
Os1 H1 1.79(6)
Os2 C22 1.878(8)
Os2 C23 1.895(8)
Os2 C21 1.943(7)
Os2 C24 1.947(7)
Os2 Os3 2.9171(4)
Os3 C32 1.897(9)
Os3 C33 1.930(8)
Os3 C31 1.962(7)
Os3 C34 1.962(7)
Os3 H1 1.86(6)
Os4 C42 1.888(6)
Os4 C43 1.938(6)
Os4 C41 1.940(7)
Os4 Sn2 2.7056(4)
Os4 Os6 2.8804(3)
Os4 Os5 3.0080(3)
Os4 H2 1.74(9)
Os5 C53 1.887(7)
Os5 C52 1.916(7)
Os5 C54 1.946(7)
Os5 C51 1.981(7)
Os5 Os6 2.9055(3)
Os5 H2 1.94(9)
Os6 C62 1.909(7)
Os6 C63 1.918(7)
Os6 C61 1.950(6)
Os6 C64 1.952(7)
Sn1 C77 2.145(8)
Sn1 C71 2.145(8)
Sn1 C83 2.149(7)
Sn2 C91 2.128(8)
Sn2 C111 2.140(7)
Sn2 C131 2.147(8)
O11 C11 1.141(8)
O12 C12 1.136(7)
O13 C13 1.135(7)
O21 C21 1.141(8)
O22 C22 1.154(9)
O23 C23 1.133(9)
O24 C24 1.129(7)
O31 C31 1.131(8)
O32 C32 1.152(10)
O33 C33 1.127(9)
O34 C34 1.121(8)
O41 C41 1.138(7)
O42 C42 1.130(7)
O43 C43 1.127(7)
O51 C51 1.113(7)
O52 C52 1.133(8)
O53 C53 1.147(8)
O54 C54 1.135(8)
O61 C61 1.129(7)
O62 C62 1.127(7)
O63 C63 1.117(8)
O64 C64 1.120(8)
C71 C72 1.342(13)
C71 C76 1.381(14)
C72 C73 1.389(14)
C72 H72 0.9300
C73 C74 1.33(3)
C73 H73 0.9300
C74 C75 1.30(3)
C74 H74 0.9300
C75 C76 1.43(2)
C75 H75 0.9300
C76 H76 0.9300
C77 C78 1.365(11)
C77 C82 1.390(11)
C78 C79 1.375(15)
C78 H78 0.9300
C79 C80 1.345(16)
C79 H79 0.9300
C80 C81 1.352(14)
C80 H80 0.9300
C81 C82 1.383(12)
C81 H81 0.9300
C82 H82 0.9300
C83 C88 1.365(10)
C83 C84 1.373(12)
C84 C85 1.371(15)
C84 H84 0.9300
C85 C86 1.360(16)
C85 H85 0.9300
C86 C87 1.356(15)
C86 H86 0.9300
C87 C88 1.365(12)
C87 H87 0.9300
C88 H88 0.9300
C91 C92 1.159(16)
C91 C96 1.525(17)
C92 C93 1.466(18)
C92 H92 0.9300
C93 C94 1.02(2)
C93 H93 0.9300
C94 C95 1.31(2)
C94 H94 0.9300
C95 C96 1.39(2)
C95 H95 0.9300
C96 H96 0.9300
C104 C105 1.39(2)
C104 H104 0.9300
C105 C106 1.40(2)
C105 H105 0.9300
C106 H106 0.9300
C111 C112 1.344(10)
C111 C116 1.512(14)
C112 C113 1.389(11)
C112 H112 0.9300
C113 C114 1.451(18)
C113 H113 0.9300
C114 C115 1.369(19)
C114 H114 0.9300
C115 C116 1.425(18)
C115 H115 0.9300
C116 H116 0.9300
C124 C125 1.39(2)
C124 H124 0.9300
C125 C126 1.39(2)
C125 H125 0.9300
C126 H126 0.9300
C131 C132 1.191(14)
C131 C136 1.585(15)
C132 C133 1.534(16)
C132 H132 0.9300
C133 C134 1.179(15)
C133 H133 0.9300
C134 C135 1.361(19)
C134 H134 0.9300
C135 C136 1.400(19)
C135 H135 0.9300
C136 H136 0.9300
C142 H142 0.9300
C144 C145 1.34(2)
C144 H144 0.9300
C145 C146 1.408(19)
C145 H145 0.9300
C146 H146 0.9300
